data_4305363
loop_
_publ_author_name
'Thomas Schaub'
'Yael Diskin-Posner'
'Udo Radius'
'David Milstein'

_publ_contact_author_address
;Department of Organic Chemistry
Weizmann Institute of Science
76100 Rehovot
Israel
;
_publ_contact_author_email david.milstein@weizmann.ac.il
_publ_contact_author_name 'David Milstein'
_publ_section_title
;
Synthesis, Structure, and Reactivity of Rhodium and Iridium Complexes of
the Chelating Bis-Sulfoxide tBuSOC2H4SOtBu. Selective O-H Activation of
2-Hydroxy-isopropyl-pyridine
;
_journal_name_full 'Inorganic Chemistry'
_journal_page_first 6502
_journal_page_last 6512
_journal_paper_doi 10.1021/ic800354q
_journal_volume 47
_journal_year 2008
_chemical_formula_moiety 'C20 H44 Cl2 O4 Rh2 S4'
_chemical_formula_sum 'C20 H44 Cl2 O4 Rh2 S4'
_chemical_formula_weight 753.55
_chemical_name_common '[Rh2(BTSE)2Cl2]'
_chemical_name_systematic
; 
[Rh2(BTSE)2Cl2] 1
;
_space_group_IT_number 170
_symmetry_cell_setting hexagonal
_symmetry_space_group_name_Hall 'P 65'
_symmetry_space_group_name_H-M 'P 65'
_atom_sites_solution_hydrogens geom
_atom_sites_solution_primary direct
_atom_sites_solution_secondary difmap
_audit_creation_method SHELXL-97
_cell_angle_alpha 90.00
_cell_angle_beta 90.00
_cell_angle_gamma 120.00
_cell_formula_units_Z 6
_cell_length_a 21.5055(5)
_cell_length_b 21.5055(5)
_cell_length_c 11.7732(2)
_cell_measurement_reflns_used 6334
_cell_measurement_temperature 120(2)
_cell_measurement_theta_max 26.37
_cell_measurement_theta_min 2.55
_cell_volume 4715.46(17)
_computing_cell_refinement HKL
_computing_data_collection 'Collect package Bruker - Nonius'
_computing_data_reduction HKL
_computing_structure_refinement 'SHELXL-97 (Sheldrick, 1997)'
_computing_structure_solution 'SHELXS-97 (Sheldrick, 1990)'
_diffrn_ambient_temperature 120(2)
_diffrn_measured_fraction_theta_full 0.996
_diffrn_measured_fraction_theta_max 0.996
_diffrn_measurement_device_type 'Nonius Kappa CCD'
_diffrn_measurement_method 'Phi and Omega scans'
_diffrn_radiation_monochromator graphite
_diffrn_radiation_source 'fine-focus sealed tube'
_diffrn_radiation_type MoK\a
_diffrn_radiation_wavelength 0.71073
_diffrn_reflns_av_R_equivalents 0.064
_diffrn_reflns_av_sigmaI/netI 0.0320
_diffrn_reflns_limit_h_max 26
_diffrn_reflns_limit_h_min -26
_diffrn_reflns_limit_k_max 26
_diffrn_reflns_limit_k_min -26
_diffrn_reflns_limit_l_max 14
_diffrn_reflns_limit_l_min -14
_diffrn_reflns_number 6415
_diffrn_reflns_theta_full 26.36
_diffrn_reflns_theta_max 26.36
_diffrn_reflns_theta_min 2.57
_exptl_absorpt_coefficient_mu 1.508
_exptl_absorpt_correction_T_max 0.9562
_exptl_absorpt_correction_T_min 0.7043
_exptl_absorpt_correction_type empirical
_exptl_absorpt_process_details 'SHELXL-97 (Sheldrick, 1997)'
_exptl_crystal_colour 'Orange red'
_exptl_crystal_density_diffrn 1.592
_exptl_crystal_density_method 'not measured'
_exptl_crystal_description needle
_exptl_crystal_F_000 2304
_exptl_crystal_size_max 0.25
_exptl_crystal_size_mid 0.03
_exptl_crystal_size_min 0.03
_refine_diff_density_max 1.500
_refine_diff_density_min -0.446
_refine_diff_density_rms 0.106
_refine_ls_abs_structure_details 'Flack H D (1983), Acta Cryst. A39, 876-881'
_refine_ls_abs_structure_Flack 0.60(10)
_refine_ls_extinction_method none
_refine_ls_goodness_of_fit_ref 1.200
_refine_ls_hydrogen_treatment constr
_refine_ls_matrix_type full
_refine_ls_number_parameters 302
_refine_ls_number_reflns 3359
_refine_ls_number_restraints 1
_refine_ls_restrained_S_all 1.200
_refine_ls_R_factor_all 0.0394
_refine_ls_R_factor_gt 0.0361
_refine_ls_shift/su_max 0.001
_refine_ls_shift/su_mean 0.000
_refine_ls_structure_factor_coef Fsqd
_refine_ls_weighting_details 'calc w=1/[\s^2^(Fo^2^)+(0.0255P)^2^+11.4207P] where P=(Fo^2^+2Fc^2^)/3'
_refine_ls_weighting_scheme calc
_refine_ls_wR_factor_gt 0.0743
_refine_ls_wR_factor_ref 0.0751
_reflns_number_gt 3243
_reflns_number_total 3359
_reflns_threshold_expression >2sigma(I)
_cod_data_source_file ic800354q-file001_2.cif
_cod_data_source_block m804a
_cod_depositor_comments
;
The following automatic conversions were performed:
'_symmetry_cell_setting' value 'Hexagonal' changed to 'hexagonal'
according to '/home/saulius/struct/CIF-dictionaries/cif_core.dic'
dictionary named 'cif_core.dic' version 2.4.1 from 2010-06-29.

Automatic conversion script
Id: cif_fix_enum 1527 2010-12-29 10:47:43Z saulius 
;
_cod_original_cell_volume 4715.59(17)
_cod_original_sg_symbol_Hall P65
_cod_database_code 4305363

loop_
_symmetry_equiv_pos_as_xyz
'x, y, z'
'-x, -y, z+1/2'
'-y, x-y, z+2/3'
'-x+y, -x, z+1/3'
'x-y, x, z+5/6'
'y, -x+y, z+1/6'

loop_
_atom_site_label
_atom_site_type_symbol
_atom_site_fract_x
_atom_site_fract_y
_atom_site_fract_z
_atom_site_U_iso_or_equiv
_atom_site_adp_type
_atom_site_occupancy
_atom_site_symmetry_multiplicity
_atom_site_calc_flag
_atom_site_refinement_flags
_atom_site_disorder_assembly
_atom_site_disorder_group
Rh1 Rh 0.25969(3) 0.36001(3) 0.83838(5) 0.01513(12) Uani 1 1 d . . .
S1 S 0.23370(9) 0.25709(9) 0.76065(17) 0.0166(3) Uani 1 1 d . . .
S2 S 0.27873(9) 0.31987(9) 0.99782(16) 0.0183(3) Uani 1 1 d . . .
O1 O 0.1583(3) 0.2047(3) 0.7307(5) 0.0260(12) Uani 1 1 d . . .
O2 O 0.3528(3) 0.3477(3) 1.0415(5) 0.0267(12) Uani 1 1 d . . .
C1 C 0.2629(4) 0.2136(4) 0.8607(7) 0.0238(16) Uani 1 1 d . . .
H1A H 0.2401 0.1617 0.8435 0.029 Uiso 1 1 calc R . .
H1B H 0.3157 0.2348 0.8566 0.029 Uiso 1 1 calc R . .
C2 C 0.2412(4) 0.2247(4) 0.9768(6) 0.0203(15) Uani 1 1 d . . .
H2A H 0.2595 0.2048 1.0353 0.024 Uiso 1 1 calc R . .
H2B H 0.1882 0.1998 0.9827 0.024 Uiso 1 1 calc R . .
C3 C 0.2238(4) 0.3209(4) 1.1197(6) 0.0204(15) Uani 1 1 d . . .
C4 C 0.2641(5) 0.3968(4) 1.1683(7) 0.0314(18) Uani 1 1 d . . .
H4A H 0.2389 0.3995 1.2358 0.047 Uiso 1 1 calc R . .
H4B H 0.2662 0.4310 1.1111 0.047 Uiso 1 1 calc R . .
H4C H 0.3129 0.4087 1.1890 0.047 Uiso 1 1 calc R . .
C5 C 0.1491(4) 0.3019(5) 1.0763(7) 0.0293(18) Uani 1 1 d . . .
H5A H 0.1198 0.3018 1.1400 0.044 Uiso 1 1 calc R . .
H5B H 0.1261 0.2542 1.0412 0.044 Uiso 1 1 calc R . .
H5C H 0.1538 0.3375 1.0199 0.044 Uiso 1 1 calc R . .
C6 C 0.2197(4) 0.2668(4) 1.2084(6) 0.0254(16) Uani 1 1 d . . .
H6A H 0.2683 0.2761 1.2254 0.038 Uiso 1 1 calc R . .
H6B H 0.1909 0.2180 1.1784 0.038 Uiso 1 1 calc R . .
H6C H 0.1975 0.2716 1.2779 0.038 Uiso 1 1 calc R . .
C7 C 0.2886(4) 0.2634(4) 0.6347(6) 0.0193(15) Uani 1 1 d . . .
C8 C 0.3654(4) 0.3245(4) 0.6551(6) 0.0252(17) Uani 1 1 d . . .
H8A H 0.3842 0.3151 0.7249 0.038 Uiso 1 1 calc R . .
H8B H 0.3656 0.3700 0.6625 0.038 Uiso 1 1 calc R . .
H8C H 0.3958 0.3275 0.5908 0.038 Uiso 1 1 calc R . .
C9 C 0.2844(5) 0.1907(4) 0.6175(7) 0.0265(17) Uani 1 1 d . . .
H9A H 0.2996 0.1879 0.5401 0.040 Uiso 1 1 calc R . .
H9B H 0.2350 0.1519 0.6294 0.040 Uiso 1 1 calc R . .
H9C H 0.3162 0.1859 0.6721 0.040 Uiso 1 1 calc R . .
C10 C 0.2547(4) 0.2791(4) 0.5310(7) 0.0257(16) Uani 1 1 d . . .
H10A H 0.2613 0.3275 0.5378 0.039 Uiso 1 1 calc R . .
H10B H 0.2032 0.2438 0.5280 0.039 Uiso 1 1 calc R . .
H10C H 0.2779 0.2760 0.4614 0.039 Uiso 1 1 calc R . .
Cl1 Cl 0.30013(9) 0.47959(9) 0.90329(15) 0.0195(4) Uani 1 1 d . . .
Cl2 Cl 0.22839(8) 0.40468(9) 0.67554(16) 0.0195(3) Uani 1 1 d . . .
Rh2 Rh 0.34196(3) 0.50939(3) 0.71165(5) 0.01427(12) Uani 1 1 d . . .
S3 S 0.37364(9) 0.52490(8) 0.53366(16) 0.0151(3) Uani 1 1 d . . .
S4 S 0.44464(9) 0.60177(9) 0.75706(16) 0.0165(3) Uani 1 1 d . . .
O3 O 0.3680(3) 0.4619(2) 0.4726(4) 0.0208(11) Uani 1 1 d . . .
O4 O 0.4465(3) 0.6581(3) 0.8302(5) 0.0238(11) Uani 1 1 d . . .
C11 C 0.4680(4) 0.5956(4) 0.5261(6) 0.0203(15) Uani 1 1 d . . .
H11A H 0.4987 0.5733 0.5248 0.024 Uiso 1 1 calc R . .
H11B H 0.4763 0.6228 0.4546 0.024 Uiso 1 1 calc R . .
C12 C 0.4892(4) 0.6466(4) 0.6258(7) 0.0227(16) Uani 1 1 d . . .
H12A H 0.4771 0.6844 0.6083 0.027 Uiso 1 1 calc R . .
H12B H 0.5418 0.6703 0.6367 0.027 Uiso 1 1 calc R . .
C13 C 0.5089(4) 0.5781(4) 0.8230(6) 0.0200(15) Uani 1 1 d . . .
C14 C 0.4780(4) 0.5466(4) 0.9394(6) 0.0270(17) Uani 1 1 d . . .
H14A H 0.4340 0.5001 0.9297 0.040 Uiso 1 1 calc R . .
H14B H 0.4668 0.5794 0.9805 0.040 Uiso 1 1 calc R . .
H14C H 0.5132 0.5400 0.9826 0.040 Uiso 1 1 calc R . .
C15 C 0.5811(4) 0.6465(4) 0.8369(7) 0.0242(15) Uani 1 1 d . . .
H15A H 0.5742 0.6826 0.8769 0.036 Uiso 1 1 calc R . .
H15B H 0.6019 0.6649 0.7618 0.036 Uiso 1 1 calc R . .
H15C H 0.6135 0.6361 0.8808 0.036 Uiso 1 1 calc R . .
C16 C 0.5161(4) 0.5242(4) 0.7475(7) 0.0272(17) Uani 1 1 d . . .
H16A H 0.5430 0.5054 0.7881 0.041 Uiso 1 1 calc R . .
H16B H 0.5417 0.5481 0.6776 0.041 Uiso 1 1 calc R . .
H16C H 0.4682 0.4845 0.7283 0.041 Uiso 1 1 calc R . .
C17 C 0.3295(4) 0.5609(4) 0.4389(6) 0.0188(15) Uani 1 1 d . . .
C18 C 0.2488(4) 0.5066(4) 0.4451(7) 0.0236(16) Uani 1 1 d . . .
H18A H 0.2232 0.5200 0.3907 0.035 Uiso 1 1 calc R . .
H18B H 0.2313 0.5064 0.5220 0.035 Uiso 1 1 calc R . .
H18C H 0.2405 0.4586 0.4267 0.035 Uiso 1 1 calc R . .
C19 C 0.3460(4) 0.6345(4) 0.4833(7) 0.0228(16) Uani 1 1 d . . .
H19A H 0.3154 0.6495 0.4443 0.034 Uiso 1 1 calc R . .
H19B H 0.3966 0.6697 0.4688 0.034 Uiso 1 1 calc R . .
H19C H 0.3367 0.6315 0.5651 0.034 Uiso 1 1 calc R . .
C20 C 0.3565(4) 0.5638(4) 0.3192(6) 0.0225(16) Uani 1 1 d . . .
H20A H 0.3524 0.5176 0.3002 0.034 Uiso 1 1 calc R . .
H20B H 0.4068 0.6019 0.3139 0.034 Uiso 1 1 calc R . .
H20C H 0.3276 0.5739 0.2659 0.034 Uiso 1 1 calc R . .

loop_
_atom_site_aniso_label
_atom_site_aniso_U_11
_atom_site_aniso_U_22
_atom_site_aniso_U_33
_atom_site_aniso_U_23
_atom_site_aniso_U_13
_atom_site_aniso_U_12
Rh1 0.0160(3) 0.0151(3) 0.0163(2) 0.0018(2) 0.0009(2) 0.0093(2)
S1 0.0174(9) 0.0158(8) 0.0193(8) 0.0008(7) -0.0002(7) 0.0104(7)
S2 0.0197(9) 0.0225(9) 0.0165(8) 0.0019(7) 0.0008(7) 0.0134(7)
O1 0.016(3) 0.019(3) 0.041(3) 0.001(2) -0.001(2) 0.007(2)
O2 0.021(3) 0.039(3) 0.022(3) 0.004(2) -0.002(2) 0.017(2)
C1 0.026(4) 0.019(4) 0.032(4) 0.000(3) 0.000(3) 0.016(3)
C2 0.028(4) 0.018(4) 0.019(4) 0.006(3) 0.002(3) 0.015(3)
C3 0.021(4) 0.027(4) 0.014(3) 0.003(3) 0.004(3) 0.012(3)
C4 0.043(5) 0.035(5) 0.020(4) -0.003(4) 0.004(4) 0.022(4)
C5 0.027(4) 0.046(5) 0.026(4) 0.002(4) 0.003(3) 0.026(4)
C6 0.027(4) 0.036(4) 0.016(3) 0.006(3) 0.000(3) 0.018(4)
C7 0.030(4) 0.019(4) 0.011(3) 0.000(3) 0.001(3) 0.014(3)
C8 0.022(4) 0.036(4) 0.017(4) -0.002(3) 0.003(3) 0.015(4)
C9 0.039(5) 0.025(4) 0.026(4) -0.008(3) -0.005(3) 0.025(4)
C10 0.031(4) 0.033(4) 0.020(4) 0.003(3) -0.004(3) 0.021(4)
Cl1 0.0223(9) 0.0191(8) 0.0201(8) -0.0003(6) 0.0035(7) 0.0126(7)
Cl2 0.0153(8) 0.0160(8) 0.0234(8) 0.0042(7) -0.0038(7) 0.0051(6)
Rh2 0.0136(3) 0.0129(3) 0.0168(2) 0.0003(2) -0.0012(2) 0.0070(2)
S3 0.0149(8) 0.0150(8) 0.0161(8) 0.0016(6) -0.0011(6) 0.0081(7)
S4 0.0175(8) 0.0133(8) 0.0195(8) -0.0001(6) -0.0025(7) 0.0083(7)
O3 0.028(3) 0.014(2) 0.022(3) -0.004(2) 0.001(2) 0.012(2)
O4 0.022(3) 0.021(3) 0.030(3) -0.010(2) -0.005(2) 0.012(2)
C11 0.017(3) 0.019(4) 0.021(4) 0.000(3) 0.003(3) 0.007(3)
C12 0.023(4) 0.017(4) 0.024(4) -0.002(3) -0.002(3) 0.007(3)
C13 0.018(4) 0.020(4) 0.026(4) 0.004(3) -0.002(3) 0.013(3)
C14 0.030(4) 0.031(4) 0.024(4) 0.005(3) 0.000(3) 0.017(4)
C15 0.019(4) 0.026(4) 0.021(4) 0.001(3) -0.004(3) 0.007(3)
C16 0.030(4) 0.026(4) 0.030(4) -0.005(3) -0.006(3) 0.018(4)
C17 0.021(4) 0.018(4) 0.019(4) -0.002(3) -0.004(3) 0.011(3)
C18 0.023(4) 0.032(4) 0.021(4) 0.004(3) -0.007(3) 0.018(3)
C19 0.027(4) 0.019(4) 0.027(4) 0.007(3) -0.001(3) 0.016(3)
C20 0.027(4) 0.018(4) 0.022(4) 0.003(3) -0.005(3) 0.011(3)

loop_
_atom_type_symbol
_atom_type_description
_atom_type_scat_dispersion_real
_atom_type_scat_dispersion_imag
_atom_type_scat_source
C C 0.0033 0.0016 'International Tables Vol C Tables 4.2.6.8 and 6.1.1.4'
H H 0.0000 0.0000 'International Tables Vol C Tables 4.2.6.8 and 6.1.1.4'
O O 0.0106 0.0060 'International Tables Vol C Tables 4.2.6.8 and 6.1.1.4'
S S 0.1246 0.1234 'International Tables Vol C Tables 4.2.6.8 and 6.1.1.4'
Cl Cl 0.1484 0.1585 'International Tables Vol C Tables 4.2.6.8 and 6.1.1.4'
Rh Rh -1.1178 0.9187 'International Tables Vol C Tables 4.2.6.8 and 6.1.1.4'

loop_
_geom_angle_atom_site_label_1
_geom_angle_atom_site_label_2
_geom_angle_atom_site_label_3
_geom_angle
_geom_angle_site_symmetry_1
_geom_angle_site_symmetry_3
_geom_angle_publ_flag
S2 Rh1 S1 87.89(7) . . ?
S2 Rh1 Cl2 173.52(7) . . ?
S1 Rh1 Cl2 95.17(7) . . ?
S2 Rh1 Cl1 96.37(7) . . ?
S1 Rh1 Cl1 172.19(8) . . ?
Cl2 Rh1 Cl1 81.26(6) . . ?
S2 Rh1 Rh2 133.28(5) . . ?
S1 Rh1 Rh2 124.01(6) . . ?
Cl2 Rh1 Rh2 48.64(4) . . ?
Cl1 Rh1 Rh2 48.71(5) . . ?
O1 S1 C1 107.1(3) . . ?
O1 S1 C7 106.2(3) . . ?
C1 S1 C7 100.7(3) . . ?
O1 S1 Rh1 119.7(2) . . ?
C1 S1 Rh1 105.8(3) . . ?
C7 S1 Rh1 115.3(2) . . ?
O2 S2 C2 106.6(3) . . ?
O2 S2 C3 106.6(3) . . ?
C2 S2 C3 101.1(3) . . ?
O2 S2 Rh1 120.8(2) . . ?
C2 S2 Rh1 105.3(2) . . ?
C3 S2 Rh1 114.2(2) . . ?
C2 C1 S1 107.3(5) . . ?
C2 C1 H1A 110.3 . . ?
S1 C1 H1A 110.3 . . ?
C2 C1 H1B 110.3 . . ?
S1 C1 H1B 110.3 . . ?
H1A C1 H1B 108.5 . . ?
C1 C2 S2 107.8(5) . . ?
C1 C2 H2A 110.1 . . ?
S2 C2 H2A 110.1 . . ?
C1 C2 H2B 110.1 . . ?
S2 C2 H2B 110.1 . . ?
H2A C2 H2B 108.5 . . ?
C4 C3 C5 111.6(7) . . ?
C4 C3 C6 110.1(6) . . ?
C5 C3 C6 111.7(6) . . ?
C4 C3 S2 106.1(5) . . ?
C5 C3 S2 109.0(5) . . ?
C6 C3 S2 108.1(5) . . ?
C3 C4 H4A 109.5 . . ?
C3 C4 H4B 109.5 . . ?
H4A C4 H4B 109.5 . . ?
C3 C4 H4C 109.5 . . ?
H4A C4 H4C 109.5 . . ?
H4B C4 H4C 109.5 . . ?
C3 C5 H5A 109.5 . . ?
C3 C5 H5B 109.5 . . ?
H5A C5 H5B 109.5 . . ?
C3 C5 H5C 109.5 . . ?
H5A C5 H5C 109.5 . . ?
H5B C5 H5C 109.5 . . ?
C3 C6 H6A 109.5 . . ?
C3 C6 H6B 109.5 . . ?
H6A C6 H6B 109.5 . . ?
C3 C6 H6C 109.5 . . ?
H6A C6 H6C 109.5 . . ?
H6B C6 H6C 109.5 . . ?
C8 C7 C9 112.5(6) . . ?
C8 C7 C10 111.2(6) . . ?
C9 C7 C10 109.0(6) . . ?
C8 C7 S1 108.2(5) . . ?
C9 C7 S1 108.6(5) . . ?
C10 C7 S1 107.2(5) . . ?
C7 C8 H8A 109.5 . . ?
C7 C8 H8B 109.5 . . ?
H8A C8 H8B 109.5 . . ?
C7 C8 H8C 109.5 . . ?
H8A C8 H8C 109.5 . . ?
H8B C8 H8C 109.5 . . ?
C7 C9 H9A 109.5 . . ?
C7 C9 H9B 109.5 . . ?
H9A C9 H9B 109.5 . . ?
C7 C9 H9C 109.5 . . ?
H9A C9 H9C 109.5 . . ?
H9B C9 H9C 109.5 . . ?
C7 C10 H10A 109.5 . . ?
C7 C10 H10B 109.5 . . ?
H10A C10 H10B 109.5 . . ?
C7 C10 H10C 109.5 . . ?
H10A C10 H10C 109.5 . . ?
H10B C10 H10C 109.5 . . ?
Rh1 Cl1 Rh2 82.68(6) . . ?
Rh1 Cl2 Rh2 82.84(6) . . ?
S4 Rh2 S3 89.98(7) . . ?
S4 Rh2 Cl2 175.83(9) . . ?
S3 Rh2 Cl2 93.85(7) . . ?
S4 Rh2 Cl1 94.99(7) . . ?
S3 Rh2 Cl1 174.19(7) . . ?
Cl2 Rh2 Cl1 81.10(6) . . ?
S4 Rh2 Rh1 127.56(6) . . ?
S3 Rh2 Rh1 125.68(5) . . ?
Cl2 Rh2 Rh1 48.52(5) . . ?
Cl1 Rh2 Rh1 48.61(4) . . ?
O3 S3 C11 106.6(3) . . ?
O3 S3 C17 105.2(3) . . ?
C11 S3 C17 102.0(3) . . ?
O3 S3 Rh2 116.8(2) . . ?
C11 S3 Rh2 107.8(2) . . ?
C17 S3 Rh2 117.0(2) . . ?
O4 S4 C12 105.7(3) . . ?
O4 S4 C13 105.2(3) . . ?
C12 S4 C13 103.4(3) . . ?
O4 S4 Rh2 119.6(2) . . ?
C12 S4 Rh2 107.5(2) . . ?
C13 S4 Rh2 114.0(2) . . ?
C12 C11 S3 111.8(5) . . ?
C12 C11 H11A 109.3 . . ?
S3 C11 H11A 109.3 . . ?
C12 C11 H11B 109.3 . . ?
S3 C11 H11B 109.3 . . ?
H11A C11 H11B 107.9 . . ?
C11 C12 S4 112.7(5) . . ?
C11 C12 H12A 109.1 . . ?
S4 C12 H12A 109.1 . . ?
C11 C12 H12B 109.1 . . ?
S4 C12 H12B 109.1 . . ?
H12A C12 H12B 107.8 . . ?
C15 C13 C14 109.9(6) . . ?
C15 C13 C16 110.8(6) . . ?
C14 C13 C16 111.8(6) . . ?
C15 C13 S4 108.5(5) . . ?
C14 C13 S4 106.1(5) . . ?
C16 C13 S4 109.5(5) . . ?
C13 C14 H14A 109.5 . . ?
C13 C14 H14B 109.5 . . ?
H14A C14 H14B 109.5 . . ?
C13 C14 H14C 109.5 . . ?
H14A C14 H14C 109.5 . . ?
H14B C14 H14C 109.5 . . ?
C13 C15 H15A 109.5 . . ?
C13 C15 H15B 109.5 . . ?
H15A C15 H15B 109.5 . . ?
C13 C15 H15C 109.5 . . ?
H15A C15 H15C 109.5 . . ?
H15B C15 H15C 109.5 . . ?
C13 C16 H16A 109.5 . . ?
C13 C16 H16B 109.5 . . ?
H16A C16 H16B 109.5 . . ?
C13 C16 H16C 109.5 . . ?
H16A C16 H16C 109.5 . . ?
H16B C16 H16C 109.5 . . ?
C20 C17 C19 112.9(6) . . ?
C20 C17 C18 109.8(6) . . ?
C19 C17 C18 111.2(6) . . ?
C20 C17 S3 108.1(5) . . ?
C19 C17 S3 108.8(5) . . ?
C18 C17 S3 105.7(5) . . ?
C17 C18 H18A 109.5 . . ?
C17 C18 H18B 109.5 . . ?
H18A C18 H18B 109.5 . . ?
C17 C18 H18C 109.5 . . ?
H18A C18 H18C 109.5 . . ?
H18B C18 H18C 109.5 . . ?
C17 C19 H19A 109.5 . . ?
C17 C19 H19B 109.5 . . ?
H19A C19 H19B 109.5 . . ?
C17 C19 H19C 109.5 . . ?
H19A C19 H19C 109.5 . . ?
H19B C19 H19C 109.5 . . ?
C17 C20 H20A 109.5 . . ?
C17 C20 H20B 109.5 . . ?
H20A C20 H20B 109.5 . . ?
C17 C20 H20C 109.5 . . ?
H20A C20 H20C 109.5 . . ?
H20B C20 H20C 109.5 . . ?

loop_
_geom_bond_atom_site_label_1
_geom_bond_atom_site_label_2
_geom_bond_distance
_geom_bond_site_symmetry_2
_geom_bond_publ_flag
Rh1 S2 2.189(2) . ?
Rh1 S1 2.1936(19) . ?
Rh1 Cl2 2.3869(19) . ?
Rh1 Cl1 2.3910(18) . ?
Rh1 Rh2 3.1612(7) . ?
S1 O1 1.481(5) . ?
S1 C1 1.800(7) . ?
S1 C7 1.857(7) . ?
S2 O2 1.485(5) . ?
S2 C2 1.804(7) . ?
S2 C3 1.866(7) . ?
C1 C2 1.501(10) . ?
C1 H1A 0.9900 . ?
C1 H1B 0.9900 . ?
C2 H2A 0.9900 . ?
C2 H2B 0.9900 . ?
C3 C4 1.526(11) . ?
C3 C5 1.533(10) . ?
C3 C6 1.533(10) . ?
C4 H4A 0.9800 . ?
C4 H4B 0.9800 . ?
C4 H4C 0.9800 . ?
C5 H5A 0.9800 . ?
C5 H5B 0.9800 . ?
C5 H5C 0.9800 . ?
C6 H6A 0.9800 . ?
C6 H6B 0.9800 . ?
C6 H6C 0.9800 . ?
C7 C8 1.531(10) . ?
C7 C9 1.535(10) . ?
C7 C10 1.544(10) . ?
C8 H8A 0.9800 . ?
C8 H8B 0.9800 . ?
C8 H8C 0.9800 . ?
C9 H9A 0.9800 . ?
C9 H9B 0.9800 . ?
C9 H9C 0.9800 . ?
C10 H10A 0.9800 . ?
C10 H10B 0.9800 . ?
C10 H10C 0.9800 . ?
Cl1 Rh2 2.395(2) . ?
Cl2 Rh2 2.3911(17) . ?
Rh2 S4 2.1730(18) . ?
Rh2 S3 2.177(2) . ?
S3 O3 1.483(5) . ?
S3 C11 1.830(7) . ?
S3 C17 1.865(7) . ?
S4 O4 1.471(5) . ?
S4 C12 1.820(8) . ?
S4 C13 1.864(7) . ?
C11 C12 1.514(10) . ?
C11 H11A 0.9900 . ?
C11 H11B 0.9900 . ?
C12 H12A 0.9900 . ?
C12 H12B 0.9900 . ?
C13 C15 1.522(10) . ?
C13 C14 1.526(10) . ?
C13 C16 1.530(10) . ?
C14 H14A 0.9800 . ?
C14 H14B 0.9800 . ?
C14 H14C 0.9800 . ?
C15 H15A 0.9800 . ?
C15 H15B 0.9800 . ?
C15 H15C 0.9800 . ?
C16 H16A 0.9800 . ?
C16 H16B 0.9800 . ?
C16 H16C 0.9800 . ?
C17 C20 1.514(10) . ?
C17 C19 1.529(10) . ?
C17 C18 1.535(10) . ?
C18 H18A 0.9800 . ?
C18 H18B 0.9800 . ?
C18 H18C 0.9800 . ?
C19 H19A 0.9800 . ?
C19 H19B 0.9800 . ?
C19 H19C 0.9800 . ?
C20 H20A 0.9800 . ?
C20 H20B 0.9800 . ?
C20 H20C 0.9800 . ?

loop_
_geom_torsion_atom_site_label_1
_geom_torsion_atom_site_label_2
_geom_torsion_atom_site_label_3
_geom_torsion_atom_site_label_4
_geom_torsion
_geom_torsion_site_symmetry_1
_geom_torsion_site_symmetry_2
_geom_torsion_site_symmetry_3
_geom_torsion_site_symmetry_4
_geom_torsion_publ_flag
S2 Rh1 S1 O1 108.3(3) . . . . ?
Cl2 Rh1 S1 O1 -66.0(3) . . . . ?
Rh2 Rh1 S1 O1 -108.3(3) . . . . ?
S2 Rh1 S1 C1 -12.6(3) . . . . ?
Cl2 Rh1 S1 C1 173.1(3) . . . . ?
Rh2 Rh1 S1 C1 130.8(3) . . . . ?
S2 Rh1 S1 C7 -123.0(3) . . . . ?
Cl2 Rh1 S1 C7 62.7(3) . . . . ?
Rh2 Rh1 S1 C7 20.4(3) . . . . ?
S1 Rh1 S2 O2 107.0(3) . . . . ?
Cl1 Rh1 S2 O2 -66.4(3) . . . . ?
Rh2 Rh1 S2 O2 -30.2(3) . . . . ?
S1 Rh1 S2 C2 -13.6(3) . . . . ?
Cl1 Rh1 S2 C2 173.0(3) . . . . ?
Rh2 Rh1 S2 C2 -150.8(3) . . . . ?
S1 Rh1 S2 C3 -123.6(3) . . . . ?
Cl1 Rh1 S2 C3 63.0(3) . . . . ?
Rh2 Rh1 S2 C3 99.2(3) . . . . ?
O1 S1 C1 C2 -86.3(6) . . . . ?
C7 S1 C1 C2 162.8(5) . . . . ?
Rh1 S1 C1 C2 42.5(5) . . . . ?
S1 C1 C2 S2 -55.4(6) . . . . ?
O2 S2 C2 C1 -86.0(5) . . . . ?
C3 S2 C2 C1 162.7(5) . . . . ?
Rh1 S2 C2 C1 43.6(5) . . . . ?
O2 S2 C3 C4 52.5(6) . . . . ?
C2 S2 C3 C4 163.8(5) . . . . ?
Rh1 S2 C3 C4 -83.7(5) . . . . ?
O2 S2 C3 C5 172.8(5) . . . . ?
C2 S2 C3 C5 -75.9(6) . . . . ?
Rh1 S2 C3 C5 36.6(6) . . . . ?
O2 S2 C3 C6 -65.6(6) . . . . ?
C2 S2 C3 C6 45.7(6) . . . . ?
Rh1 S2 C3 C6 158.3(4) . . . . ?
O1 S1 C7 C8 172.2(5) . . . . ?
C1 S1 C7 C8 -76.2(6) . . . . ?
Rh1 S1 C7 C8 37.1(6) . . . . ?
O1 S1 C7 C9 -65.4(6) . . . . ?
C1 S1 C7 C9 46.2(6) . . . . ?
Rh1 S1 C7 C9 159.5(4) . . . . ?
O1 S1 C7 C10 52.2(5) . . . . ?
C1 S1 C7 C10 163.8(5) . . . . ?
Rh1 S1 C7 C10 -82.9(5) . . . . ?
S2 Rh1 Cl1 Rh2 145.09(6) . . . . ?
Cl2 Rh1 Cl1 Rh2 -40.99(5) . . . . ?
S1 Rh1 Cl2 Rh2 -131.96(6) . . . . ?
Cl1 Rh1 Cl2 Rh2 41.04(6) . . . . ?
Rh1 Cl2 Rh2 S3 136.12(6) . . . . ?
Rh1 Cl2 Rh2 Cl1 -40.99(6) . . . . ?
Rh1 Cl1 Rh2 S4 -137.62(6) . . . . ?
Rh1 Cl1 Rh2 Cl2 40.92(5) . . . . ?
S2 Rh1 Rh2 S4 6.53(10) . . . . ?
S1 Rh1 Rh2 S4 -118.54(8) . . . . ?
Cl2 Rh1 Rh2 S4 178.15(10) . . . . ?
Cl1 Rh1 Rh2 S4 57.90(9) . . . . ?
S2 Rh1 Rh2 S3 130.00(9) . . . . ?
S1 Rh1 Rh2 S3 4.94(8) . . . . ?
Cl2 Rh1 Rh2 S3 -58.37(8) . . . . ?
Cl1 Rh1 Rh2 S3 -178.63(8) . . . . ?
S2 Rh1 Rh2 Cl2 -171.62(10) . . . . ?
S1 Rh1 Rh2 Cl2 63.31(9) . . . . ?
Cl1 Rh1 Rh2 Cl2 -120.26(8) . . . . ?
S2 Rh1 Rh2 Cl1 -51.37(9) . . . . ?
S1 Rh1 Rh2 Cl1 -176.43(9) . . . . ?
Cl2 Rh1 Rh2 Cl1 120.26(8) . . . . ?
S4 Rh2 S3 O3 126.9(2) . . . . ?
Cl2 Rh2 S3 O3 -51.5(2) . . . . ?
Rh1 Rh2 S3 O3 -11.7(3) . . . . ?
S4 Rh2 S3 C11 7.1(2) . . . . ?
Cl2 Rh2 S3 C11 -171.3(2) . . . . ?
Rh1 Rh2 S3 C11 -131.6(2) . . . . ?
S4 Rh2 S3 C17 -107.2(3) . . . . ?
Cl2 Rh2 S3 C17 74.5(3) . . . . ?
Rh1 Rh2 S3 C17 114.2(3) . . . . ?
S3 Rh2 S4 O4 130.1(3) . . . . ?
Cl1 Rh2 S4 O4 -52.9(3) . . . . ?
Rh1 Rh2 S4 O4 -92.5(3) . . . . ?
S3 Rh2 S4 C12 9.8(3) . . . . ?
Cl1 Rh2 S4 C12 -173.2(3) . . . . ?
Rh1 Rh2 S4 C12 147.1(3) . . . . ?
S3 Rh2 S4 C13 -104.3(3) . . . . ?
Cl1 Rh2 S4 C13 72.7(3) . . . . ?
Rh1 Rh2 S4 C13 33.1(3) . . . . ?
O3 S3 C11 C12 -152.5(5) . . . . ?
C17 S3 C11 C12 97.3(6) . . . . ?
Rh2 S3 C11 C12 -26.5(6) . . . . ?
S3 C11 C12 S4 35.6(7) . . . . ?
O4 S4 C12 C11 -157.7(5) . . . . ?
C13 S4 C12 C11 92.0(6) . . . . ?
Rh2 S4 C12 C11 -28.9(6) . . . . ?
O4 S4 C13 C15 -54.1(6) . . . . ?
C12 S4 C13 C15 56.6(6) . . . . ?
Rh2 S4 C13 C15 173.0(4) . . . . ?
O4 S4 C13 C14 64.0(5) . . . . ?
C12 S4 C13 C14 174.7(5) . . . . ?
Rh2 S4 C13 C14 -68.9(5) . . . . ?
O4 S4 C13 C16 -175.1(5) . . . . ?
C12 S4 C13 C16 -64.4(6) . . . . ?
Rh2 S4 C13 C16 52.0(6) . . . . ?
O3 S3 C17 C20 -45.7(6) . . . . ?
C11 S3 C17 C20 65.4(5) . . . . ?
Rh2 S3 C17 C20 -177.2(4) . . . . ?
O3 S3 C17 C19 -168.7(5) . . . . ?
C11 S3 C17 C19 -57.5(6) . . . . ?
Rh2 S3 C17 C19 59.9(5) . . . . ?
O3 S3 C17 C18 71.9(5) . . . . ?
C11 S3 C17 C18 -177.0(5) . . . . ?
Rh2 S3 C17 C18 -59.6(5) . . . . ?
